data_4300603
_journal_name_full 'Inorganic Chemistry'
_journal_paper_doi 10.1021/ic051622u
_journal_year 2006
_chemical_formula_sum 'K2.12 Mo12 S14'
_chemical_formula_weight 1682.2
_space_group_IT_number 163
_symmetry_cell_setting trigonal
_symmetry_space_group_name_Hall '-P 3 2c'
_symmetry_space_group_name_H-M 'P -3 1 c'
_cell_angle_alpha 90
_cell_angle_beta 90
_cell_angle_gamma 120
_cell_formula_units_Z 2
_cell_length_a 9.1476(4)
_cell_length_b 9.1476(4)
_cell_length_c 16.4210(10)
_cell_measurement_temperature 293
_cell_volume 1189.99(10)
_exptl_crystal_density_diffrn 4.6933(4)
_refine_ls_goodness_of_fit_gt 1.07
_cod_database_code 4300603

loop_
_symmetry_equiv_pos_site_id
_symmetry_equiv_pos_as_xyz
1 x,y,z
2 -y,x-y,z
3 y,x,1/2+z
4 -x+y,-x,z
5 -x,-x+y,1/2+z
6 x-y,-y,1/2+z
7 -x,-y,-z
8 y,-x+y,-z
9 -y,-x,1/2-z
10 x-y,x,-z
11 x,x-y,1/2-z
12 -x+y,y,1/2-z

loop_
_atom_site_label
_atom_site_type_symbol
_atom_site_adp_type
_atom_site_fract_x
_atom_site_fract_y
_atom_site_fract_z
_atom_site_U_iso_or_equiv
_atom_site_symmetry_multiplicity
_atom_site_occupancy
_atom_site_calc_flag
_atom_site_refinement_flags
_atom_site_disorder_assembly
_atom_site_disorder_group
Mo1 Mo Uani 0.15916(3) 0.50531(3) 0.543433(14) 0.00799(7) 12 1 d . . .
Mo2 Mo Uani 0.33123(3) 0.49633(3) 0.683973(13) 0.00731(6) 12 1 d . . .
S1 S Uani 0.03893(9) 0.69356(9) 0.55771(4) 0.00961(19) 12 1 d . . .
S2 S Uani 0.01859(8) 0.35711(8) 0.68089(4) 0.01091(18) 12 1 d . . .
S3 S Uani 0.3333 0.6667 0.43221(7) 0.0111(2) 4 1 d . . .
K1 K Uani 0.3333 0.6667 0.25 0.0216(4) 2 1 d . . .
K2 K Uani 0 0 0 0.06(6) 2 0.031(13) d . . .
K3 K Uani 0 0 0.175(14) 0.30(11) 4 0.27(6) d . . .
K4 K Uani 0 0 0.25 0.073(10) 2 0.55(11) d . . .

loop_
_atom_site_aniso_label
_atom_site_aniso_type_symbol
_atom_site_aniso_U_11
_atom_site_aniso_U_22
_atom_site_aniso_U_33
_atom_site_aniso_U_12
_atom_site_aniso_U_13
_atom_site_aniso_U_23
Mo1 Mo 0.00936(9) 0.00875(8) 0.00614(7) 0.00473(7) -0.00004(7) -0.00035(6)
Mo2 Mo 0.00830(8) 0.00853(8) 0.00525(7) 0.00433(7) 0.00040(6) -0.00033(6)
S1 S 0.0091(2) 0.0118(3) 0.0085(2) 0.0056(2) -0.00240(18) -0.00197(19)
S2 S 0.0099(2) 0.0102(2) 0.0101(2) 0.00308(19) 0.0000(2) -0.0010(2)
S3 S 0.0139(3) 0.0139(3) 0.0056(4) 0.00694(15) 0 0
K1 K 0.0275(5) 0.0275(5) 0.0098(6) 0.0137(3) 0 0
K2 K 0.02(2) 0.02(2) 0.16(18) 0.009(12) 0 0
K3 K 0.022(3) 0.022(3) 0.8(3) 0.0109(16) 0 0
K4 K 0.031(3) 0.031(3) 0.16(3) 0.0154(14) 0 0

loop_
_geom_bond_atom_site_label_1
_geom_bond_atom_site_label_2
_geom_bond_site_symmetry_1
_geom_bond_site_symmetry_2
_geom_bond_distance
_geom_bond_publ_flag
Mo1 Mo1 . 7_566 3.2000(4) yes
Mo1 Mo1 . 2_665 2.6639(3) yes
Mo1 Mo1 . 4_565 2.6639(3) yes
Mo1 Mo2 . . 2.8177(3) yes
Mo1 Mo2 . 2_665 3.8531(3) yes
Mo1 Mo2 . 4_565 2.7356(3) yes
Mo1 S1 . . 2.4747(11) yes
Mo1 S1 . 7_566 2.4607(6) yes
Mo1 S1 . 2_665 2.4458(13) yes
Mo1 S2 . . 2.6160(6) yes
Mo1 S3 . . 2.3877(9) yes
Mo1 S3 . 7_566 3.9804(3) yes
Mo2 Mo2 . 2_665 2.6823(4) yes
Mo2 Mo2 . 9_666 2.6816(2) yes
Mo2 Mo2 . 4_565 2.6823(5) yes
Mo2 Mo2 . 11_566 3.7808(4) yes
Mo2 Mo2 . 12_556 2.6480(4) yes
Mo2 S1 . 2_665 2.4380(9) yes
Mo2 S2 . . 2.4822(7) yes
Mo2 S2 . 2_665 2.4710(7) yes
Mo2 S2 . 12_556 2.5760(8) yes
S1 S1 . 7_566 3.7573(11) yes
S1 S1 . 8_456 3.5461(12) yes
S1 S1 . 10_666 3.5461(9) yes
S1 S2 . . 3.6091(11) yes
S1 S2 . 7_566 3.9495(9) yes
S1 S2 . 4_565 3.3644(9) yes
S1 S3 . . 3.4961(11) yes
S1 S3 . 7_566 3.3557(6) yes
S1 K2 . 3_565 3.1434(9) yes
S1 K3 . 3_565 3.61(9) yes
S2 S2 . 11_566 3.5922(12) yes
S2 S2 . 12_556 3.7036(12) yes
S2 S3 . 7_566 3.6277(10) yes
S2 K1 . 7_566 3.3164(8) yes
S2 K3 . 7_556 3.92(10) yes
S2 K3 . 3_555 3.1851(11) yes
S2 K4 . 7_556 3.3812(8) yes
S3 K1 . . 2.9921(11) yes
K2 K3 . . 2.96(16) yes
K2 K3 . 7_555 2.96(16) yes
K3 K3 . 9_555 2.3(2) yes
K3 K4 . . 1.15(16) yes
